data_7708440
loop_
_publ_author_name
'Werner, Simon'
'Vollgraff, Tobias'
'Sundermeyer, J\"org'

_publ_section_title
;
 Rylene- and diaza-rylene-derived cobalt clusters for solid-state
 pyrolysis towards undoped and N-doped carbon nanoparticles
;
_journal_name_full 'Dalton Transactions'
_journal_paper_doi 10.1039/D1DT02276H
_journal_year 2021
_chemical_formula_moiety 'C68 H44 Co8 N2 O24 Si4, 2(C H2 Cl2)'
_chemical_formula_sum 'C70 H48 Cl4 Co8 N2 O24 Si4'
_chemical_formula_weight 2026.70
_space_group_crystal_system triclinic
_space_group_IT_number 2
_space_group_name_Hall '-P 1'
_space_group_name_H-M_alt 'P -1'
_atom_sites_solution_hydrogens geom
_atom_sites_solution_primary direct
_atom_sites_solution_secondary difmap
_audit_creation_method SHELXL-2018/3
_audit_update_record
;
2021-06-01 deposited with the CCDC.	2021-09-01 downloaded from the CCDC.
;
_cell_angle_alpha 101.762(19)
_cell_angle_beta 99.807(18)
_cell_angle_gamma 94.55(3)
_cell_formula_units_Z 1
_cell_length_a 8.276(7)
_cell_length_b 14.505(12)
_cell_length_c 17.743(14)
_cell_measurement_reflns_used 9948
_cell_measurement_temperature 100(2)
_cell_measurement_theta_max 25.0949
_cell_measurement_theta_min 2.3913
_cell_volume 2040(3)
_computing_cell_refinement 'SAINT V8.37A (Bruker AXS Inc., 2015)'
_computing_data_collection 'Bruker Instrument Service v3.0.26'
_computing_data_reduction 'SAINT V8.37A (Bruker AXS Inc., 2015)'
_computing_molecular_graphics
'DIAMOND 4 (H. Putz, K. Brandenburg, Crystal Impact GbR, Kreuzherrenstr. 102, 53227 Bonn, Germany)'
_computing_publication_material
; 
'WinGX 2014.1 (L.J. Farrugia, J. Appl. Cryst. 2012, 45, 849-854)'
'enCIFer (F. H. Allen, O. Johnson, G. P. Shields, B. R. Smith, M. Towler, J. Appl. Cryst. 2004, 37, 335-338.)'
;
_computing_structure_refinement 'SHELXL-2018/3 (Sheldrick, 2018)'
_computing_structure_solution 'SHELXT 2014/5 (Sheldrick, 2014)'
_diffrn_ambient_temperature 100(2)
_diffrn_detector_area_resol_mean 10.4167
_diffrn_measured_fraction_theta_full 0.997
_diffrn_measured_fraction_theta_max 0.991
_diffrn_measurement_device_type 'D8 Quest (Bruker AXS Inc.)'
_diffrn_measurement_method 'rotation method'
_diffrn_radiation_type MoK\a
_diffrn_radiation_wavelength 0.71073
_diffrn_reflns_av_R_equivalents 0.0793
_diffrn_reflns_av_unetI/netI 0.0552
_diffrn_reflns_Laue_measured_fraction_full 0.997
_diffrn_reflns_Laue_measured_fraction_max 0.991
_diffrn_reflns_limit_h_max 9
_diffrn_reflns_limit_h_min -9
_diffrn_reflns_limit_k_max 17
_diffrn_reflns_limit_k_min -17
_diffrn_reflns_limit_l_max 21
_diffrn_reflns_limit_l_min -20
_diffrn_reflns_number 44042
_diffrn_reflns_point_group_measured_fraction_full 0.997
_diffrn_reflns_point_group_measured_fraction_max 0.991
_diffrn_reflns_theta_full 25.000
_diffrn_reflns_theta_max 25.253
_diffrn_reflns_theta_min 2.389
_diffrn_source 'I\mS Microfocus Source'
_exptl_absorpt_coefficient_mu 1.847
_exptl_absorpt_correction_T_max 0.7452
_exptl_absorpt_correction_T_min 0.6048
_exptl_absorpt_correction_type multi-scan
_exptl_absorpt_process_details
; 
 SADABS 2016/2: Krause, L., Herbst-Irmer, R., Sheldrick G.M. & Stalke D., 
 J. Appl. Cryst. 48 (2015) 3-10 
;
_exptl_crystal_colour 'clear dark violet'
_exptl_crystal_density_diffrn 1.650
_exptl_crystal_density_method 'not measured'
_exptl_crystal_description needle
_exptl_crystal_F_000 1014
_exptl_crystal_size_max 0.413
_exptl_crystal_size_mid 0.085
_exptl_crystal_size_min 0.081
_refine_diff_density_max 1.174
_refine_diff_density_min -0.905
_refine_diff_density_rms 0.107
_refine_ls_extinction_method none
_refine_ls_goodness_of_fit_ref 1.040
_refine_ls_hydrogen_treatment constr
_refine_ls_matrix_type full
_refine_ls_number_parameters 557
_refine_ls_number_reflns 7323
_refine_ls_number_restraints 490
_refine_ls_restrained_S_all 1.113
_refine_ls_R_factor_all 0.0714
_refine_ls_R_factor_gt 0.0472
_refine_ls_shift/su_max 0.002
_refine_ls_shift/su_mean 0.000
_refine_ls_structure_factor_coef Fsqd
_refine_ls_weighting_details 'w=1/[\s^2^(Fo^2^)+(0.0471P)^2^+5.4523P] where P=(Fo^2^+2Fc^2^)/3'
_refine_ls_weighting_scheme calc
_refine_ls_wR_factor_gt 0.1026
_refine_ls_wR_factor_ref 0.1120
_reflns_Friedel_coverage 0.000
_reflns_number_gt 5673
_reflns_number_total 7323
_reflns_threshold_expression 'I > 2\s(I)'
_cod_data_source_file d1dt02276h2.cif
_cod_data_source_block swp60_0m_a
_cod_database_code 7708440
_shelx_shelxl_version_number 2018/3
_shelx_space_group_comment
; 
The symmetry employed for this shelxl refinement is uniquely defined 
by the following loop, which should always be used as a source of 
symmetry information in preference to the above space-group names. 
They are only intended as comments. 
;
_shelx_estimated_absorpt_t_min 0.516
_shelx_estimated_absorpt_t_max 0.865

loop_
_space_group_symop_operation_xyz
'x, y, z'
'-x, -y, -z'

loop_
_atom_site_label
_atom_site_type_symbol
_atom_site_fract_x
_atom_site_fract_y
_atom_site_fract_z
_atom_site_U_iso_or_equiv
_atom_site_adp_type
_atom_site_occupancy
_atom_site_site_symmetry_order
_atom_site_calc_flag
_atom_site_refinement_flags_posn
_atom_site_refinement_flags_adp
_atom_site_refinement_flags_occupancy
_atom_site_disorder_assembly
_atom_site_disorder_group
Co1 Co 0.44837(7) 0.19291(4) 0.24090(3) 0.01658(15) Uani 1 1 d . . . . .
C1 C 0.2809(5) 0.5342(3) 0.2703(2) 0.0101(7) Uani 1 1 d . U . . .
N1 N 0.3048(4) 0.4466(2) 0.23370(19) 0.0099(7) Uani 1 1 d . U . . .
O1 O 0.4277(6) 0.1496(4) 0.3940(3) 0.0687(15) Uani 1 1 d . . . . .
Si1 Si 0.02873(15) 0.09688(8) 0.16931(7) 0.0147(3) Uani 1 1 d . . . . .
Co2 Co 0.33237(7) 0.23315(4) 0.11538(3) 0.01352(15) Uani 1 1 d . U . . .
C2 C 0.1979(5) 0.5512(3) 0.3344(2) 0.0106(6) Uani 1 1 d . U . . .
O2 O 0.7466(4) 0.3327(3) 0.2851(2) 0.0438(10) Uani 1 1 d . . . . .
Si2 Si 0.55078(15) 0.79935(8) 0.33928(7) 0.0176(3) Uani 1 1 d . . . . .
Co4 Co 0.24259(7) 0.69231(4) 0.17139(3) 0.01533(15) Uani 1 1 d . . . . .
C4 C 0.0955(5) 0.6565(3) 0.4360(2) 0.0144(8) Uani 1 1 d . U . . .
H4 H 0.077434 0.718887 0.459381 0.017 Uiso 1 1 calc R U . . .
O4 O 0.3580(4) 0.0648(3) -0.0059(2) 0.0384(9) Uani 1 1 d . U . . .
Co3 Co 0.50362(7) 0.62138(4) 0.17013(3) 0.01453(15) Uani 1 1 d . . . . .
C3 C 0.1684(5) 0.6432(3) 0.3715(2) 0.0134(7) Uani 1 1 d . U . . .
H3 H 0.199759 0.696289 0.351229 0.016 Uiso 1 1 calc R U . . .
O3 O 0.5301(5) 0.0075(3) 0.1630(2) 0.0455(11) Uani 1 1 d . . . . .
O8 O 0.3471(4) 0.4688(2) 0.03357(18) 0.0263(8) Uani 1 1 d . . . . .
C8 C 0.0552(5) 0.3153(3) 0.4228(2) 0.0104(7) Uani 1 1 d . U . . .
H8 H 0.025899 0.261517 0.442667 0.013 Uiso 1 1 calc R U . . .
O7 O 0.7650(4) 0.5332(2) 0.2527(2) 0.0346(9) Uani 1 1 d . . . . .
C7 C 0.0247(5) 0.4074(3) 0.4622(2) 0.0091(6) Uani 1 1 d . U . . .
O6 O 0.0660(4) 0.3152(3) 0.0307(2) 0.0324(8) Uani 1 1 d . . . . .
C6 C 0.0702(5) 0.4862(3) 0.4319(2) 0.0083(7) Uani 1 1 d . U . . .
O5 O 0.6219(4) 0.3592(2) 0.1053(2) 0.0293(8) Uani 1 1 d . . . . .
C5 C -0.0459(5) 0.4200(3) 0.5308(2) 0.0094(7) Uani 1 1 d . U . . .
O9 O 0.7160(4) 0.7493(3) 0.1068(2) 0.0349(9) Uani 1 1 d . . . . .
C9 C 0.1246(5) 0.3032(3) 0.3581(2) 0.0108(7) Uani 1 1 d . U . . .
H9 H 0.141503 0.241153 0.333331 0.013 Uiso 1 1 calc R U . . .
O10 O -0.0232(4) 0.5378(3) 0.0892(2) 0.0387(9) Uani 1 1 d . . . . .
C10 C 0.1724(5) 0.3809(3) 0.3265(2) 0.0100(6) Uani 1 1 d . U . . .
O11 O 0.3310(4) 0.8005(2) 0.0574(2) 0.0324(8) Uani 1 1 d . . . . .
C11 C 0.1449(5) 0.4729(3) 0.3637(2) 0.0097(6) Uani 1 1 d . U . . .
O12 O 0.0540(6) 0.8273(4) 0.2543(2) 0.0693(16) Uani 1 1 d . . . . .
C12 C 0.2497(5) 0.3724(3) 0.2605(2) 0.0100(7) Uani 1 1 d . U . . .
C13 C 0.3477(5) 0.6137(3) 0.2406(2) 0.0116(7) Uani 1 1 d . U . . .
C14 C 0.4305(5) 0.7010(3) 0.2606(2) 0.0128(8) Uani 1 1 d . U . . .
C15 C 0.6637(6) 0.5661(3) 0.2194(3) 0.0220(10) Uani 1 1 d . U . . .
C17 C 0.6323(6) 0.7015(3) 0.1313(3) 0.0234(11) Uani 1 1 d . U . . .
C16 C 0.4119(5) 0.5267(3) 0.0863(3) 0.0187(10) Uani 1 1 d . U . . .
C18 C 0.0799(6) 0.5976(3) 0.1170(3) 0.0250(11) Uani 1 1 d . U . . .
C19 C 0.2957(6) 0.7597(3) 0.1018(3) 0.0205(10) Uani 1 1 d . U . . .
C20 C 0.1257(7) 0.7738(4) 0.2220(3) 0.0339(12) Uani 1 1 d . U . . .
C27 C 0.2785(5) 0.2783(3) 0.2186(2) 0.0107(7) Uani 1 1 d . U . . .
C28 C 0.2129(5) 0.1870(3) 0.1919(2) 0.0121(8) Uani 1 1 d . U . . .
C29 C 0.6340(6) 0.2781(3) 0.2683(3) 0.0267(11) Uani 1 1 d . U . . .
C30 C 0.4346(7) 0.1679(4) 0.3343(3) 0.0353(13) Uani 1 1 d . U . . .
C31 C 0.5013(6) 0.0793(3) 0.1942(3) 0.0270(11) Uani 1 1 d . U . . .
C32 C 0.3476(6) 0.1288(3) 0.0415(3) 0.0228(10) Uani 1 1 d . U . . .
C33 C 0.5090(6) 0.3123(3) 0.1095(3) 0.0194(10) Uani 1 1 d . U . . .
C34 C 0.1714(6) 0.2831(3) 0.0619(3) 0.0194(10) Uani 1 1 d . U . . .
C35 C -0.0333(6) 0.0729(3) 0.2610(3) 0.0266(11) Uani 1 1 d . U . . .
H35A H -0.118274 0.018086 0.247321 0.040 Uiso 1 1 calc R U . . .
H35B H -0.077354 0.128586 0.287790 0.040 Uiso 1 1 calc R U . . .
H35C H 0.063228 0.059586 0.295650 0.040 Uiso 1 1 calc R U . . .
C36 C 0.0782(6) -0.0174(3) 0.1133(3) 0.0226(10) Uani 1 1 d . U . . .
H36A H -0.014159 -0.066821 0.106656 0.034 Uiso 1 1 calc R U . . .
H36B H 0.178132 -0.035571 0.142036 0.034 Uiso 1 1 calc R U . . .
H36C H 0.096539 -0.009758 0.061631 0.034 Uiso 1 1 calc R U . . .
C37 C -0.1392(6) 0.1453(3) 0.1109(3) 0.0239(11) Uani 1 1 d . U . . .
H37A H -0.243781 0.105286 0.104719 0.036 Uiso 1 1 calc R U . . .
H37B H -0.113377 0.146155 0.059144 0.036 Uiso 1 1 calc R U . . .
H37C H -0.148828 0.210012 0.138110 0.036 Uiso 1 1 calc R U . . .
C22 C 0.6429(18) 0.7425(9) 0.4179(8) 0.034(3) Uani 0.439(8) 1 d . U P A 1
H22A H 0.718449 0.789845 0.458659 0.052 Uiso 0.439(8) 1 calc R U P A 1
H22B H 0.704016 0.691680 0.395967 0.052 Uiso 0.439(8) 1 calc R U P A 1
H22C H 0.555158 0.715945 0.440751 0.052 Uiso 0.439(8) 1 calc R U P A 1
C23 C 0.7170(18) 0.8544(10) 0.2988(8) 0.042(3) Uani 0.439(8) 1 d . U P A 1
H23A H 0.786612 0.903802 0.340264 0.063 Uiso 0.439(8) 1 calc R U P A 1
H23B H 0.667774 0.882713 0.255997 0.063 Uiso 0.439(8) 1 calc R U P A 1
H23C H 0.784446 0.805891 0.278920 0.063 Uiso 0.439(8) 1 calc R U P A 1
C25 C 0.4181(16) 0.8880(9) 0.3751(9) 0.034(3) Uani 0.439(8) 1 d . U P A 1
H25A H 0.485660 0.939980 0.414801 0.052 Uiso 0.439(8) 1 calc R U P A 1
H25B H 0.334236 0.858183 0.398277 0.052 Uiso 0.439(8) 1 calc R U P A 1
H25C H 0.363852 0.912929 0.331196 0.052 Uiso 0.439(8) 1 calc R U P A 1
C21 C 0.7242(14) 0.7543(8) 0.3961(6) 0.040(2) Uani 0.561(8) 1 d . U P A 2
H21A H 0.777644 0.804057 0.441641 0.060 Uiso 0.561(8) 1 calc R U P A 2
H21B H 0.804617 0.735987 0.362770 0.060 Uiso 0.561(8) 1 calc R U P A 2
H21C H 0.682087 0.698980 0.413809 0.060 Uiso 0.561(8) 1 calc R U P A 2
C24 C 0.6300(14) 0.8926(7) 0.2924(6) 0.036(2) Uani 0.561(8) 1 d . U P A 2
H24A H 0.688297 0.946705 0.333093 0.054 Uiso 0.561(8) 1 calc R U P A 2
H24B H 0.537368 0.913323 0.260331 0.054 Uiso 0.561(8) 1 calc R U P A 2
H24C H 0.706197 0.866838 0.259097 0.054 Uiso 0.561(8) 1 calc R U P A 2
C26 C 0.4248(13) 0.8580(8) 0.4105(7) 0.036(2) Uani 0.561(8) 1 d . U P A 2
H26A H 0.490740 0.914531 0.445450 0.054 Uiso 0.561(8) 1 calc R U P A 2
H26B H 0.392786 0.813536 0.441704 0.054 Uiso 0.561(8) 1 calc R U P A 2
H26C H 0.325419 0.876442 0.381465 0.054 Uiso 0.561(8) 1 calc R U P A 2
Cl1 Cl 0.5849(4) 0.4819(3) 0.4191(2) 0.0404(8) Uani 0.5 1 d D U P B -1
Cl2 Cl 0.4498(6) 0.5549(4) 0.5539(4) 0.1018(17) Uani 0.5 1 d D U P B -1
C39 C 0.4949(17) 0.4499(8) 0.4958(7) 0.054(3) Uani 0.5 1 d D U P B -1
H39A H 0.392578 0.405702 0.473629 0.065 Uiso 0.5 1 calc R U P B -1
H39B H 0.572820 0.418209 0.527927 0.065 Uiso 0.5 1 calc R U P B -1
C38 C 0.0624(14) -0.0095(8) 0.4580(7) 0.0455(9) Uani 0.5 1 d D U P C -1
H38A H 0.157583 0.028984 0.448108 0.055 Uiso 0.5 1 calc R U P C -1
H38B H 0.014856 -0.056261 0.408629 0.055 Uiso 0.5 1 calc R U P C -1
Cl3 Cl -0.0823(6) 0.0634(5) 0.4801(4) 0.0455(9) Uani 0.5 1 d D . P C -1
Cl4 Cl 0.1348(6) -0.0709(5) 0.5292(4) 0.0455(9) Uani 0.5 1 d D . P C -1

loop_
_atom_site_aniso_label
_atom_site_aniso_U_11
_atom_site_aniso_U_22
_atom_site_aniso_U_33
_atom_site_aniso_U_23
_atom_site_aniso_U_13
_atom_site_aniso_U_12
Co1 0.0196(3) 0.0187(3) 0.0109(3) -0.0020(2) 0.0054(2) 0.0072(2)
C1 0.0112(12) 0.0124(12) 0.0073(12) 0.0020(11) 0.0033(11) 0.0020(11)
N1 0.0114(14) 0.0121(14) 0.0044(14) -0.0025(12) 0.0027(12) 0.0002(12)
O1 0.086(4) 0.112(4) 0.033(3) 0.043(3) 0.026(2) 0.057(3)
Si1 0.0207(6) 0.0127(6) 0.0105(6) -0.0015(5) 0.0077(5) 0.0005(5)
Co2 0.0175(3) 0.0153(3) 0.0070(3) -0.0028(2) 0.0074(2) 0.0009(2)
C2 0.0125(12) 0.0111(11) 0.0077(11) 0.0003(10) 0.0031(10) 0.0007(10)
O2 0.030(2) 0.039(2) 0.053(3) 0.0091(19) -0.0124(18) -0.0058(18)
Si2 0.0225(6) 0.0159(6) 0.0125(6) -0.0003(5) 0.0050(5) -0.0040(5)
Co4 0.0199(3) 0.0202(3) 0.0075(3) 0.0042(2) 0.0052(2) 0.0033(2)
C4 0.0207(15) 0.0120(14) 0.0112(14) 0.0002(12) 0.0079(12) 0.0013(13)
O4 0.0396(12) 0.0380(12) 0.0359(12) 0.0009(9) 0.0122(9) 0.0037(9)
Co3 0.0182(3) 0.0185(3) 0.0084(3) 0.0011(2) 0.0094(2) 0.0011(2)
C3 0.0177(13) 0.0117(13) 0.0109(13) 0.0009(11) 0.0056(11) 0.0005(11)
O3 0.042(2) 0.029(2) 0.061(3) -0.0118(19) 0.017(2) 0.0138(17)
O8 0.0328(19) 0.0308(18) 0.0123(17) -0.0025(15) 0.0083(14) -0.0039(15)
C8 0.0141(13) 0.0100(12) 0.0069(12) -0.0005(11) 0.0042(11) 0.0013(11)
O7 0.034(2) 0.034(2) 0.034(2) 0.0040(17) 0.0028(17) 0.0102(17)
C7 0.0110(11) 0.0096(11) 0.0061(11) -0.0015(10) 0.0039(10) 0.0012(10)
O6 0.0284(19) 0.043(2) 0.027(2) 0.0144(17) 0.0039(16) -0.0013(17)
C6 0.0096(12) 0.0096(12) 0.0047(12) -0.0019(10) 0.0035(10) 0.0001(11)
O5 0.0272(19) 0.0273(18) 0.034(2) 0.0018(16) 0.0165(16) -0.0011(15)
C5 0.0122(14) 0.0097(14) 0.0062(13) -0.0013(12) 0.0046(12) 0.0016(12)
O9 0.040(2) 0.041(2) 0.027(2) 0.0099(17) 0.0206(17) -0.0076(18)
C9 0.0146(13) 0.0100(12) 0.0069(12) -0.0012(11) 0.0029(11) 0.0022(11)
O10 0.032(2) 0.045(2) 0.035(2) 0.0142(18) -0.0062(17) -0.0111(18)
C10 0.0117(11) 0.0107(11) 0.0068(11) -0.0012(10) 0.0027(10) 0.0015(10)
O11 0.044(2) 0.034(2) 0.0245(19) 0.0161(16) 0.0116(17) 0.0024(17)
C11 0.0108(11) 0.0113(11) 0.0060(11) -0.0010(10) 0.0025(10) 0.0005(10)
O12 0.091(4) 0.093(4) 0.036(2) 0.011(2) 0.019(2) 0.077(3)
C12 0.0103(8) 0.0103(8) 0.0095(8) 0.0017(5) 0.0021(5) 0.0014(5)
C13 0.0133(13) 0.0140(12) 0.0081(13) 0.0008(11) 0.0050(11) 0.0029(11)
C14 0.0143(14) 0.0165(14) 0.0089(14) 0.0035(12) 0.0046(12) 0.0030(12)
C15 0.0224(19) 0.0216(18) 0.0215(19) -0.0001(16) 0.0089(16) 0.0018(16)
C17 0.0244(19) 0.0268(19) 0.0187(19) 0.0022(16) 0.0067(16) 0.0027(16)
C16 0.0204(18) 0.0224(18) 0.0170(18) 0.0062(16) 0.0115(15) 0.0029(15)
C18 0.0260(19) 0.029(2) 0.0208(19) 0.0078(16) 0.0051(16) 0.0028(17)
C19 0.0236(18) 0.0201(18) 0.0169(18) 0.0028(16) 0.0025(15) 0.0032(16)
C20 0.037(2) 0.039(2) 0.028(2) 0.0094(17) 0.0047(17) 0.0122(18)
C27 0.0129(13) 0.0128(12) 0.0071(12) 0.0008(11) 0.0054(11) 0.0027(11)
C28 0.0140(14) 0.0141(14) 0.0091(14) 0.0015(12) 0.0050(12) 0.0038(12)
C29 0.0252(19) 0.0267(19) 0.025(2) 0.0029(16) -0.0013(16) 0.0075(17)
C30 0.036(2) 0.040(2) 0.032(2) 0.0078(18) 0.0090(18) 0.0133(18)
C31 0.0245(19) 0.027(2) 0.029(2) 0.0021(17) 0.0073(16) 0.0058(16)
C32 0.0270(19) 0.0215(18) 0.0180(18) -0.0039(15) 0.0102(16) 0.0010(16)
C33 0.0226(18) 0.0214(18) 0.0147(18) 0.0002(15) 0.0089(15) 0.0044(16)
C34 0.0234(19) 0.0222(18) 0.0125(18) 0.0025(15) 0.0080(16) -0.0035(16)
C35 0.033(2) 0.023(2) 0.022(2) -0.0006(19) 0.012(2) -0.0074(19)
C36 0.026(2) 0.020(2) 0.020(2) -0.0028(18) 0.0100(18) 0.0009(18)
C37 0.022(2) 0.023(2) 0.025(2) 0.0005(19) 0.0053(19) 0.0003(18)
C22 0.036(4) 0.035(4) 0.027(4) 0.003(3) -0.001(3) 0.003(4)
C23 0.046(4) 0.042(4) 0.034(4) 0.006(3) 0.009(4) -0.011(3)
C25 0.038(4) 0.027(4) 0.033(4) -0.005(3) 0.005(4) 0.003(3)
C21 0.039(4) 0.037(3) 0.035(4) 0.002(3) -0.004(3) 0.005(3)
C24 0.044(4) 0.033(4) 0.030(3) 0.009(3) 0.008(3) -0.012(3)
C26 0.038(3) 0.033(4) 0.031(4) -0.007(3) 0.011(3) -0.002(3)
Cl1 0.0223(14) 0.0570(19) 0.0372(17) 0.0222(15) -0.0149(12) -0.0088(13)
Cl2 0.065(2) 0.114(3) 0.092(3) -0.036(2) -0.019(2) 0.030(2)
C39 0.051(4) 0.059(4) 0.051(4) 0.013(2) 0.011(2) 0.003(2)
C38 0.049(2) 0.0361(11) 0.0450(15) -0.0051(10) 0.0087(18) 0.0039(17)
Cl3 0.049(2) 0.0361(11) 0.0450(15) -0.0051(10) 0.0087(18) 0.0039(17)
Cl4 0.049(2) 0.0361(11) 0.0450(15) -0.0051(10) 0.0087(18) 0.0039(17)

loop_
_atom_type_symbol
_atom_type_description
_atom_type_scat_dispersion_real
_atom_type_scat_dispersion_imag
_atom_type_scat_source
C C 0.0033 0.0016 'International Tables Vol C Tables 4.2.6.8 and 6.1.1.4'
H H 0.0000 0.0000 'International Tables Vol C Tables 4.2.6.8 and 6.1.1.4'
Co Co 0.3494 0.9721 'International Tables Vol C Tables 4.2.6.8 and 6.1.1.4'
N N 0.0061 0.0033 'International Tables Vol C Tables 4.2.6.8 and 6.1.1.4'
O O 0.0106 0.0060 'International Tables Vol C Tables 4.2.6.8 and 6.1.1.4'
Si Si 0.0817 0.0704 'International Tables Vol C Tables 4.2.6.8 and 6.1.1.4'
Cl Cl 0.1484 0.1585 'International Tables Vol C Tables 4.2.6.8 and 6.1.1.4'

loop_
_geom_angle_atom_site_label_1
_geom_angle_atom_site_label_2
_geom_angle_atom_site_label_3
_geom_angle
_geom_angle_site_symmetry_1
_geom_angle_site_symmetry_3
_geom_angle_publ_flag
C30 Co1 C31 98.4(2) . . ?
C30 Co1 C29 100.0(2) . . ?
C31 Co1 C29 108.6(2) . . ?
C30 Co1 C28 102.2(2) . . ?
C31 Co1 C28 102.23(19) . . ?
C29 Co1 C28 138.5(2) . . ?
C30 Co1 C27 106.9(2) . . ?
C31 Co1 C27 137.36(19) . . ?
C29 Co1 C27 100.2(2) . . ?
C28 Co1 C27 39.68(16) . . ?
C30 Co1 Co2 153.37(17) . . ?
C31 Co1 Co2 93.84(17) . . ?
C29 Co1 Co2 98.27(17) . . ?
C28 Co1 Co2 51.86(12) . . ?
C27 Co1 Co2 50.51(11) . . ?
N1 C1 C2 123.2(4) . . ?
N1 C1 C13 116.4(3) . . ?
C2 C1 C13 120.4(3) . . ?
C12 N1 C1 118.1(3) . . ?
C28 Si1 C37 106.3(2) . . ?
C28 Si1 C36 109.4(2) . . ?
C37 Si1 C36 111.6(2) . . ?
C28 Si1 C35 111.6(2) . . ?
C37 Si1 C35 110.8(2) . . ?
C36 Si1 C35 107.1(2) . . ?
C34 Co2 C33 99.4(2) . . ?
C34 Co2 C32 100.0(2) . . ?
C33 Co2 C32 101.4(2) . . ?
C34 Co2 C27 96.17(19) . . ?
C33 Co2 C27 106.44(18) . . ?
C32 Co2 C27 145.0(2) . . ?
C34 Co2 C28 100.50(19) . . ?
C33 Co2 C28 142.40(18) . . ?
C32 Co2 C28 106.2(2) . . ?
C27 Co2 C28 39.86(17) . . ?
C34 Co2 Co1 147.07(14) . . ?
C33 Co2 Co1 97.55(15) . . ?
C32 Co2 Co1 104.12(17) . . ?
C27 Co2 Co1 51.78(13) . . ?
C28 Co2 Co1 51.30(13) . . ?
C11 C2 C1 118.2(3) . . ?
C11 C2 C3 118.6(4) . . ?
C1 C2 C3 123.2(4) . . ?
C25 Si2 C22 111.4(6) . . ?
C25 Si2 C23 110.7(6) . . ?
C22 Si2 C23 109.6(7) . . ?
C21 Si2 C24 110.4(5) . . ?
C25 Si2 C14 111.5(4) . . ?
C22 Si2 C14 105.5(4) . . ?
C21 Si2 C14 109.9(3) . . ?
C23 Si2 C14 108.0(4) . . ?
C24 Si2 C14 108.2(3) . . ?
C21 Si2 C26 107.8(5) . . ?
C24 Si2 C26 106.7(5) . . ?
C14 Si2 C26 113.8(3) . . ?
C20 Co4 C19 98.9(2) . . ?
C20 Co4 C18 101.2(2) . . ?
C19 Co4 C18 106.7(2) . . ?
C20 Co4 C13 111.1(2) . . ?
C19 Co4 C13 139.15(19) . . ?
C18 Co4 C13 94.3(2) . . ?
C20 Co4 C14 97.3(2) . . ?
C19 Co4 C14 111.86(19) . . ?
C18 Co4 C14 133.7(2) . . ?
C13 Co4 C14 39.36(17) . . ?
C20 Co4 Co3 148.38(17) . . ?
C19 Co4 Co3 89.46(15) . . ?
C18 Co4 Co3 105.50(16) . . ?
C13 Co4 Co3 50.73(12) . . ?
C14 Co4 Co3 51.68(12) . . ?
C3 C4 C5 122.1(4) . 2_566 ?
C3 C4 H4 118.9 . . ?
C5 C4 H4 118.9 2_566 . ?
C15 Co3 C16 101.6(2) . . ?
C15 Co3 C17 98.8(2) . . ?
C16 Co3 C17 104.9(2) . . ?
C15 Co3 C13 97.6(2) . . ?
C16 Co3 C13 101.78(19) . . ?
C17 Co3 C13 144.99(19) . . ?
C15 Co3 C14 101.31(19) . . ?
C16 Co3 C14 137.38(18) . . ?
C17 Co3 C14 106.45(19) . . ?
C13 Co3 C14 39.69(17) . . ?
C15 Co3 Co4 148.52(15) . . ?
C16 Co3 Co4 92.65(14) . . ?
C17 Co3 Co4 104.47(16) . . ?
C13 Co3 Co4 51.70(13) . . ?
C14 Co3 Co4 51.91(12) . . ?
C4 C3 C2 121.0(4) . . ?
C4 C3 H3 119.5 . . ?
C2 C3 H3 119.5 . . ?
C9 C8 C7 121.7(4) . . ?
C9 C8 H8 119.1 . . ?
C7 C8 H8 119.1 . . ?
C6 C7 C5 120.3(3) . . ?
C6 C7 C8 118.1(4) . . ?
C5 C7 C8 121.6(4) . . ?
C7 C6 C5 120.9(4) . 2_566 ?
C7 C6 C11 119.8(3) . . ?
C5 C6 C11 119.2(4) 2_566 . ?
C4 C5 C7 123.1(3) 2_566 . ?
C4 C5 C6 118.1(4) 2_566 2_566 ?
C7 C5 C6 118.8(4) . 2_566 ?
C8 C9 C10 121.5(4) . . ?
C8 C9 H9 119.2 . . ?
C10 C9 H9 119.2 . . ?
C12 C10 C9 123.7(4) . . ?
C12 C10 C11 117.8(4) . . ?
C9 C10 C11 118.5(4) . . ?
C2 C11 C10 118.9(4) . . ?
C2 C11 C6 120.8(3) . . ?
C10 C11 C6 120.3(4) . . ?
N1 C12 C10 123.7(3) . . ?
N1 C12 C27 116.1(4) . . ?
C10 C12 C27 120.2(4) . . ?
C14 C13 C1 145.1(4) . . ?
C14 C13 Co3 71.6(2) . . ?
C1 C13 Co3 131.8(3) . . ?
C14 C13 Co4 70.9(3) . . ?
C1 C13 Co4 132.3(3) . . ?
Co3 C13 Co4 77.57(16) . . ?
C13 C14 Si2 148.2(3) . . ?
C13 C14 Co3 68.7(2) . . ?
Si2 C14 Co3 129.2(2) . . ?
C13 C14 Co4 69.7(2) . . ?
Si2 C14 Co4 134.8(2) . . ?
Co3 C14 Co4 76.41(15) . . ?
O7 C15 Co3 177.7(4) . . ?
O9 C17 Co3 177.8(4) . . ?
O8 C16 Co3 176.7(4) . . ?
O10 C18 Co4 174.3(4) . . ?
O11 C19 Co4 178.5(4) . . ?
O12 C20 Co4 178.5(6) . . ?
C28 C27 C12 144.4(4) . . ?
C28 C27 Co2 71.8(2) . . ?
C12 C27 Co2 132.6(3) . . ?
C28 C27 Co1 69.9(2) . . ?
C12 C27 Co1 132.8(3) . . ?
Co2 C27 Co1 77.70(14) . . ?
C27 C28 Si1 148.6(3) . . ?
C27 C28 Co1 70.4(2) . . ?
Si1 C28 Co1 135.3(2) . . ?
C27 C28 Co2 68.3(2) . . ?
Si1 C28 Co2 127.3(2) . . ?
Co1 C28 Co2 76.84(15) . . ?
O2 C29 Co1 178.2(4) . . ?
O1 C30 Co1 178.2(5) . . ?
O3 C31 Co1 177.8(5) . . ?
O4 C32 Co2 178.4(5) . . ?
O5 C33 Co2 177.8(4) . . ?
O6 C34 Co2 177.0(4) . . ?
Si1 C35 H35A 109.5 . . ?
Si1 C35 H35B 109.5 . . ?
H35A C35 H35B 109.5 . . ?
Si1 C35 H35C 109.5 . . ?
H35A C35 H35C 109.5 . . ?
H35B C35 H35C 109.5 . . ?
Si1 C36 H36A 109.5 . . ?
Si1 C36 H36B 109.5 . . ?
H36A C36 H36B 109.5 . . ?
Si1 C36 H36C 109.5 . . ?
H36A C36 H36C 109.5 . . ?
H36B C36 H36C 109.5 . . ?
Si1 C37 H37A 109.5 . . ?
Si1 C37 H37B 109.5 . . ?
H37A C37 H37B 109.5 . . ?
Si1 C37 H37C 109.5 . . ?
H37A C37 H37C 109.5 . . ?
H37B C37 H37C 109.5 . . ?
Si2 C22 H22A 109.5 . . ?
Si2 C22 H22B 109.5 . . ?
H22A C22 H22B 109.5 . . ?
Si2 C22 H22C 109.5 . . ?
H22A C22 H22C 109.5 . . ?
H22B C22 H22C 109.5 . . ?
Si2 C23 H23A 109.5 . . ?
Si2 C23 H23B 109.5 . . ?
H23A C23 H23B 109.5 . . ?
Si2 C23 H23C 109.5 . . ?
H23A C23 H23C 109.5 . . ?
H23B C23 H23C 109.5 . . ?
Si2 C25 H25A 109.5 . . ?
Si2 C25 H25B 109.5 . . ?
H25A C25 H25B 109.5 . . ?
Si2 C25 H25C 109.5 . . ?
H25A C25 H25C 109.5 . . ?
H25B C25 H25C 109.5 . . ?
Si2 C21 H21A 109.5 . . ?
Si2 C21 H21B 109.5 . . ?
H21A C21 H21B 109.5 . . ?
Si2 C21 H21C 109.5 . . ?
H21A C21 H21C 109.5 . . ?
H21B C21 H21C 109.5 . . ?
Si2 C24 H24A 109.5 . . ?
Si2 C24 H24B 109.5 . . ?
H24A C24 H24B 109.5 . . ?
Si2 C24 H24C 109.5 . . ?
H24A C24 H24C 109.5 . . ?
H24B C24 H24C 109.5 . . ?
Si2 C26 H26A 109.5 . . ?
Si2 C26 H26B 109.5 . . ?
H26A C26 H26B 109.5 . . ?
Si2 C26 H26C 109.5 . . ?
H26A C26 H26C 109.5 . . ?
H26B C26 H26C 109.5 . . ?
Cl2 C39 Cl1 107.5(7) . . ?
Cl2 C39 H39A 110.2 . . ?
Cl1 C39 H39A 110.2 . . ?
Cl2 C39 H39B 110.2 . . ?
Cl1 C39 H39B 110.2 . . ?
H39A C39 H39B 108.5 . . ?
Cl3 C38 Cl4 115.6(7) . . ?
Cl3 C38 H38A 108.4 . . ?
Cl4 C38 H38A 108.4 . . ?
Cl3 C38 H38B 108.4 . . ?
Cl4 C38 H38B 108.4 . . ?
H38A C38 H38B 107.4 . . ?

loop_
_geom_bond_atom_site_label_1
_geom_bond_atom_site_label_2
_geom_bond_distance
_geom_bond_site_symmetry_2
_geom_bond_publ_flag
Co1 C30 1.786(6) . ?
Co1 C31 1.810(5) . ?
Co1 C29 1.823(5) . ?
Co1 C28 1.982(4) . ?
Co1 C27 1.988(4) . ?
Co1 Co2 2.4724(18) . ?
C1 N1 1.350(5) . ?
C1 C2 1.417(6) . ?
C1 C13 1.468(6) . ?
N1 C12 1.342(5) . ?
O1 C30 1.154(7) . ?
Si1 C28 1.859(4) . ?
Si1 C37 1.860(5) . ?
Si1 C36 1.865(4) . ?
Si1 C35 1.875(5) . ?
Co2 C34 1.789(5) . ?
Co2 C33 1.817(5) . ?
Co2 C32 1.817(4) . ?
Co2 C27 1.953(4) . ?
Co2 C28 1.997(4) . ?
C2 C11 1.410(6) . ?
C2 C3 1.423(5) . ?
O2 C29 1.129(6) . ?
Si2 C25 1.841(12) . ?
Si2 C22 1.847(13) . ?
Si2 C21 1.851(10) . ?
Si2 C23 1.855(14) . ?
Si2 C24 1.858(10) . ?
Si2 C14 1.861(4) . ?
Si2 C26 1.887(10) . ?
Co4 C20 1.784(5) . ?
Co4 C19 1.812(5) . ?
Co4 C18 1.832(5) . ?
Co4 C13 1.983(4) . ?
Co4 C14 1.998(4) . ?
Co4 Co3 2.4669(19) . ?
C4 C3 1.369(6) . ?
C4 C5 1.422(6) 2_566 ?
C4 H4 0.9500 . ?
O4 C32 1.139(5) . ?
Co3 C15 1.795(5) . ?
Co3 C16 1.815(5) . ?
Co3 C17 1.827(5) . ?
Co3 C13 1.956(4) . ?
Co3 C14 1.991(4) . ?
C3 H3 0.9500 . ?
O3 C31 1.140(6) . ?
O8 C16 1.142(5) . ?
C8 C9 1.356(6) . ?
C8 C7 1.439(5) . ?
C8 H8 0.9500 . ?
O7 C15 1.136(6) . ?
C7 C6 1.409(6) . ?
C7 C5 1.424(5) . ?
O6 C34 1.135(5) . ?
C6 C5 1.431(5) 2_566 ?
C6 C11 1.437(5) . ?
O5 C33 1.133(5) . ?
O9 C17 1.140(6) . ?
C9 C10 1.415(6) . ?
C9 H9 0.9500 . ?
O10 C18 1.135(6) . ?
C10 C12 1.415(6) . ?
C10 C11 1.417(5) . ?
O11 C19 1.140(6) . ?
O12 C20 1.136(6) . ?
C12 C27 1.474(5) . ?
C13 C14 1.340(6) . ?
C27 C28 1.347(6) . ?
C35 H35A 0.9800 . ?
C35 H35B 0.9800 . ?
C35 H35C 0.9800 . ?
C36 H36A 0.9800 . ?
C36 H36B 0.9800 . ?
C36 H36C 0.9800 . ?
C37 H37A 0.9800 . ?
C37 H37B 0.9800 . ?
C37 H37C 0.9800 . ?
C22 H22A 0.9800 . ?
C22 H22B 0.9800 . ?
C22 H22C 0.9800 . ?
C23 H23A 0.9800 . ?
C23 H23B 0.9800 . ?
C23 H23C 0.9800 . ?
C25 H25A 0.9800 . ?
C25 H25B 0.9800 . ?
C25 H25C 0.9800 . ?
C21 H21A 0.9800 . ?
C21 H21B 0.9800 . ?
C21 H21C 0.9800 . ?
C24 H24A 0.9800 . ?
C24 H24B 0.9800 . ?
C24 H24C 0.9800 . ?
C26 H26A 0.9800 . ?
C26 H26B 0.9800 . ?
C26 H26C 0.9800 . ?
Cl1 C39 1.782(12) . ?
Cl2 C39 1.762(12) . ?
C39 H39A 0.9900 . ?
C39 H39B 0.9900 . ?
C38 Cl3 1.702(10) . ?
C38 Cl4 1.742(12) . ?
C38 H38A 0.9900 . ?
C38 H38B 0.9900 . ?

loop_
_geom_torsion_atom_site_label_1
_geom_torsion_atom_site_label_2
_geom_torsion_atom_site_label_3
_geom_torsion_atom_site_label_4
_geom_torsion
_geom_torsion_site_symmetry_1
_geom_torsion_site_symmetry_2
_geom_torsion_site_symmetry_3
_geom_torsion_site_symmetry_4
_geom_torsion_publ_flag
C2 C1 N1 C12 -1.2(6) . . . . ?
C13 C1 N1 C12 178.1(3) . . . . ?
N1 C1 C2 C11 3.1(6) . . . . ?
C13 C1 C2 C11 -176.2(4) . . . . ?
N1 C1 C2 C3 -178.1(4) . . . . ?
C13 C1 C2 C3 2.5(6) . . . . ?
C5 C4 C3 C2 0.0(6) 2_566 . . . ?
C11 C2 C3 C4 2.3(6) . . . . ?
C1 C2 C3 C4 -176.4(4) . . . . ?
C9 C8 C7 C6 -0.4(6) . . . . ?
C9 C8 C7 C5 -179.0(4) . . . . ?
C5 C7 C6 C5 -0.3(6) . . . 2_566 ?
C8 C7 C6 C5 -178.9(4) . . . 2_566 ?
C5 C7 C6 C11 178.6(3) . . . . ?
C8 C7 C6 C11 -0.1(5) . . . . ?
C6 C7 C5 C4 179.5(4) . . . 2_566 ?
C8 C7 C5 C4 -1.9(6) . . . 2_566 ?
C6 C7 C5 C6 0.3(6) . . . 2_566 ?
C8 C7 C5 C6 178.9(4) . . . 2_566 ?
C7 C8 C9 C10 0.8(6) . . . . ?
C8 C9 C10 C12 178.1(4) . . . . ?
C8 C9 C10 C11 -0.6(6) . . . . ?
C1 C2 C11 C10 -1.8(6) . . . . ?
C3 C2 C11 C10 179.4(4) . . . . ?
C1 C2 C11 C6 175.7(4) . . . . ?
C3 C2 C11 C6 -3.1(6) . . . . ?
C12 C10 C11 C2 -1.2(6) . . . . ?
C9 C10 C11 C2 177.6(4) . . . . ?
C12 C10 C11 C6 -178.6(3) . . . . ?
C9 C10 C11 C6 0.1(6) . . . . ?
C7 C6 C11 C2 -177.2(4) . . . . ?
C5 C6 C11 C2 1.6(6) 2_566 . . . ?
C7 C6 C11 C10 0.2(6) . . . . ?
C5 C6 C11 C10 179.1(4) 2_566 . . . ?
C1 N1 C12 C10 -2.0(6) . . . . ?
C1 N1 C12 C27 179.9(3) . . . . ?
C9 C10 C12 N1 -175.5(4) . . . . ?
C11 C10 C12 N1 3.2(6) . . . . ?
C9 C10 C12 C27 2.5(6) . . . . ?
C11 C10 C12 C27 -178.8(3) . . . . ?
N1 C1 C13 C14 -136.5(6) . . . . ?
C2 C1 C13 C14 42.9(8) . . . . ?
N1 C1 C13 Co3 -13.6(6) . . . . ?
C2 C1 C13 Co3 165.8(3) . . . . ?
N1 C1 C13 Co4 101.4(4) . . . . ?
C2 C1 C13 Co4 -79.2(5) . . . . ?
C1 C13 C14 Si2 7.5(11) . . . . ?
Co3 C13 C14 Si2 -131.2(6) . . . . ?
Co4 C13 C14 Si2 146.0(6) . . . . ?
C1 C13 C14 Co3 138.7(6) . . . . ?
Co4 C13 C14 Co3 -82.82(14) . . . . ?
C1 C13 C14 Co4 -138.4(6) . . . . ?
Co3 C13 C14 Co4 82.82(14) . . . . ?
C25 Si2 C14 C13 -95.2(8) . . . . ?
C22 Si2 C14 C13 25.8(8) . . . . ?
C21 Si2 C14 C13 53.5(8) . . . . ?
C23 Si2 C14 C13 143.0(8) . . . . ?
C24 Si2 C14 C13 174.1(7) . . . . ?
C26 Si2 C14 C13 -67.4(8) . . . . ?
C25 Si2 C14 Co3 149.5(6) . . . . ?
C22 Si2 C14 Co3 -89.4(6) . . . . ?
C21 Si2 C14 Co3 -61.7(5) . . . . ?
C23 Si2 C14 Co3 27.7(6) . . . . ?
C24 Si2 C14 Co3 58.9(5) . . . . ?
C26 Si2 C14 Co3 177.3(5) . . . . ?
C25 Si2 C14 Co4 37.1(7) . . . . ?
C22 Si2 C14 Co4 158.2(6) . . . . ?
C21 Si2 C14 Co4 -174.1(5) . . . . ?
C23 Si2 C14 Co4 -84.7(6) . . . . ?
C24 Si2 C14 Co4 -53.5(5) . . . . ?
C26 Si2 C14 Co4 64.9(6) . . . . ?
N1 C12 C27 C28 -141.5(6) . . . . ?
C10 C12 C27 C28 40.4(8) . . . . ?
N1 C12 C27 Co2 -17.8(6) . . . . ?
C10 C12 C27 Co2 164.1(3) . . . . ?
N1 C12 C27 Co1 99.3(5) . . . . ?
C10 C12 C27 Co1 -78.8(5) . . . . ?
C12 C27 C28 Si1 13.0(11) . . . . ?
Co2 C27 C28 Si1 -126.8(6) . . . . ?
Co1 C27 C28 Si1 150.0(6) . . . . ?
C12 C27 C28 Co1 -137.0(7) . . . . ?
Co2 C27 C28 Co1 83.19(12) . . . . ?
C12 C27 C28 Co2 139.8(7) . . . . ?
Co1 C27 C28 Co2 -83.19(12) . . . . ?
C37 Si1 C28 C27 49.0(7) . . . . ?
C36 Si1 C28 C27 169.7(6) . . . . ?
C35 Si1 C28 C27 -71.9(7) . . . . ?
C37 Si1 C28 Co1 -173.0(3) . . . . ?
C36 Si1 C28 Co1 -52.3(4) . . . . ?
C35 Si1 C28 Co1 66.1(4) . . . . ?
C37 Si1 C28 Co2 -61.7(3) . . . . ?
C36 Si1 C28 Co2 59.0(3) . . . . ?
C35 Si1 C28 Co2 177.3(3) . . . . ?
